data_4303770
loop_
_publ_author_name
'K. L. Gurunatha'
'Tapas Kumar Maji'

_publ_section_title
;
Guest-Induced Irreversible Sliding in a Flexible 2D Rectangular Grid with
Selective Sorption Characteristics
;
_journal_name_full 'Inorganic Chemistry'
_journal_page_first 10886
_journal_page_last 10888
_journal_paper_doi 10.1021/ic901804a
_journal_volume 48
_journal_year 2009
_chemical_formula_sum 'C28 H32 Cu2 N2 O9'
_chemical_formula_weight 667.66
_chemical_name_systematic
;
 ?
;
_space_group_IT_number 2
_symmetry_cell_setting triclinic
_symmetry_space_group_name_Hall '-P 1'
_symmetry_space_group_name_H-M 'P -1'
_atom_sites_solution_hydrogens geom
_atom_sites_solution_primary direct
_atom_sites_solution_secondary difmap
_audit_creation_method SHELXL-97
_cell_angle_alpha 111.759(2)
_cell_angle_beta 96.228(2)
_cell_angle_gamma 100.746(2)
_cell_formula_units_Z 1
_cell_length_a 8.5387(2)
_cell_length_b 9.2448(3)
_cell_length_c 10.4427(3)
_cell_measurement_temperature 293(2)
_cell_volume 737.79(4)
_computing_cell_refinement SMART
_computing_data_collection 'SMART (Bruker,2000)'
_computing_data_reduction 'SAINT (Bruker,2000)'
_computing_molecular_graphics 'Mercury 1.4.1'
_computing_publication_material 'PLATON (Spek, 2003)'
_computing_structure_refinement 'SHELXL-97 (Sheldrick, 1997)'
_computing_structure_solution 'SIR-92 (Altomare et al. 1994)'
_diffrn_ambient_temperature 293(2)
_diffrn_measured_fraction_theta_full 0.986
_diffrn_measured_fraction_theta_max 0.986
_diffrn_radiation_monochromator graphite
_diffrn_radiation_source 'fine-focus sealed tube'
_diffrn_radiation_type MoK\a
_diffrn_radiation_wavelength 0.71073
_diffrn_reflns_av_R_equivalents 0.0906
_diffrn_reflns_av_sigmaI/netI 0.0965
_diffrn_reflns_limit_h_max 9
_diffrn_reflns_limit_h_min -11
_diffrn_reflns_limit_k_max 12
_diffrn_reflns_limit_k_min -12
_diffrn_reflns_limit_l_max 13
_diffrn_reflns_limit_l_min -13
_diffrn_reflns_number 14922
_diffrn_reflns_theta_full 27.88
_diffrn_reflns_theta_max 27.88
_diffrn_reflns_theta_min 2.14
_exptl_absorpt_coefficient_mu 1.496
_exptl_absorpt_correction_T_max 0.9827
_exptl_absorpt_correction_T_min 0.5953
_exptl_absorpt_correction_type empirical
_exptl_absorpt_process_details SADABS
_exptl_crystal_colour green
_exptl_crystal_density_diffrn 1.503
_exptl_crystal_density_method 'not measured'
_exptl_crystal_description block
_exptl_crystal_F_000 344
_exptl_crystal_size_max 0.08
_exptl_crystal_size_mid 0.06
_exptl_crystal_size_min 0.04
_refine_diff_density_max 0.773
_refine_diff_density_min -0.791
_refine_diff_density_rms 0.114
_refine_ls_extinction_method none
_refine_ls_goodness_of_fit_ref 1.010
_refine_ls_hydrogen_treatment mixed
_refine_ls_matrix_type full
_refine_ls_number_parameters 245
_refine_ls_number_reflns 3466
_refine_ls_number_restraints 0
_refine_ls_restrained_S_all 1.010
_refine_ls_R_factor_all 0.1160
_refine_ls_R_factor_gt 0.0605
_refine_ls_shift/su_max 0.000
_refine_ls_shift/su_mean 0.000
_refine_ls_structure_factor_coef Fsqd
_refine_ls_weighting_details 'calc w=1/[\s^2^(Fo^2^)+(0.0874P)^2^+0.0000P] where P=(Fo^2^+2Fc^2^)/3'
_refine_ls_weighting_scheme calc
_refine_ls_wR_factor_gt 0.1429
_refine_ls_wR_factor_ref 0.1673
_reflns_number_gt 2162
_reflns_number_total 3466
_reflns_threshold_expression >2sigma(I)
_cod_data_source_file ic901804a_si_002.cif
_cod_data_source_block complex1
_cod_depositor_comments
;
The following automatic conversions were performed:
'_symmetry_cell_setting' value 'Triclinic' changed to 'triclinic'
according to '/home/saulius/struct/CIF-dictionaries/cif_core.dic'
dictionary named 'cif_core.dic' version 2.4.1 from 2010-06-29.

Automatic conversion script
Id: cif_fix_enum 1527 2010-12-29 10:47:43Z saulius 
;
_cod_database_code 4303770

loop_
_symmetry_equiv_pos_as_xyz
'x, y, z'
'-x, -y, -z'

loop_
_atom_site_label
_atom_site_type_symbol
_atom_site_fract_x
_atom_site_fract_y
_atom_site_fract_z
_atom_site_U_iso_or_equiv
_atom_site_adp_type
_atom_site_occupancy
_atom_site_symmetry_multiplicity
_atom_site_calc_flag
_atom_site_refinement_flags
_atom_site_disorder_assembly
_atom_site_disorder_group
C1 C 0.7603(6) 0.2738(6) 0.8368(5) 0.0357(11) Uani 1 1 d . . .
C2 C 0.6081(6) 0.1403(6) 0.7495(6) 0.0423(13) Uani 1 1 d . . .
C3 C 0.5112(7) 0.0779(7) 0.8405(7) 0.0507(15) Uani 1 1 d . . .
C4 C 0.5013(8) 0.1882(9) 0.6548(6) 0.0503(15) Uani 1 1 d . . .
C5 C 0.4171(7) 0.1957(7) 0.9206(6) 0.0425(13) Uani 1 1 d . . .
C6 C 0.4114(7) 0.3083(8) 0.7362(6) 0.0431(14) Uani 1 1 d . . .
C7 C 0.3095(6) 0.2401(6) 0.8219(5) 0.0375(12) Uani 1 1 d . . .
C8 C 0.2010(6) 0.3453(6) 0.8924(5) 0.0324(11) Uani 1 1 d . . .
C9 C 0.9482(8) 0.8124(8) 0.7889(7) 0.0573(17) Uani 1 1 d . . .
C10 C 1.0917(8) 0.6517(8) 0.6599(6) 0.0550(16) Uani 1 1 d . . .
C11 C 0.9473(8) 0.8987(8) 0.7056(7) 0.0605(18) Uani 1 1 d . . .
C12 C 1.0948(9) 0.7287(7) 0.5681(6) 0.0578(17) Uani 1 1 d . . .
C13 C 1.0193(6) 0.8532(6) 0.5880(5) 0.0409(13) Uani 1 1 d . . .
C14 C 1.0229(7) 0.9333(7) 0.4909(6) 0.0443(13) Uani 1 1 d . . .
N1 N 1.0163(5) 0.6892(5) 0.7681(4) 0.0393(10) Uani 1 1 d . . .
O1 O 0.8176(4) 0.3731(5) 0.7888(4) 0.0491(9) Uani 1 1 d . . .
O2 O 0.8198(4) 0.2739(5) 0.9500(4) 0.0533(10) Uani 1 1 d . . .
O3 O 0.1532(5) 0.4299(5) 0.8344(4) 0.0489(10) Uani 1 1 d . . .
O4 O 0.1578(5) 0.3323(5) 0.9985(4) 0.0503(10) Uani 1 1 d . . .
O5 O 0.441(2) 0.4339(19) 0.4289(17) 0.185(7) Uiso 0.50 1 d P . .
H16 H 0.3385 0.3759 0.4258 0.222 Uiso 0.50 1 d PR . .
H17 H 0.4906 0.3629 0.3654 0.222 Uiso 0.50 1 d PR . .
Cu1 Cu 0.99971(7) 0.56091(7) 0.90437(6) 0.0311(2) Uani 1 1 d . . .
H1 H 0.636(6) 0.061(6) 0.683(5) 0.044(15) Uiso 1 1 d . . .
H2 H 0.434(5) -0.024(6) 0.778(5) 0.030(13) Uiso 1 1 d . . .
H3 H 0.575(7) 0.040(7) 0.910(6) 0.063(18) Uiso 1 1 d . . .
H4 H 0.420(8) 0.089(8) 0.586(8) 0.09(2) Uiso 1 1 d . . .
H5 H 0.561(6) 0.207(6) 0.602(5) 0.036(15) Uiso 1 1 d . . .
H6 H 0.348(7) 0.155(7) 0.983(6) 0.073(19) Uiso 1 1 d . . .
H7 H 0.487(6) 0.290(6) 0.984(5) 0.040(15) Uiso 1 1 d . . .
H8 H 0.339(6) 0.310(6) 0.677(5) 0.038(15) Uiso 1 1 d . . .
H9 H 0.489(6) 0.406(6) 0.800(5) 0.039(15) Uiso 1 1 d . . .
H10 H 0.222(6) 0.138(6) 0.743(6) 0.053(16) Uiso 1 1 d . . .
H11 H 0.903(6) 0.853(6) 0.875(6) 0.051(16) Uiso 1 1 d . . .
H12 H 1.102(8) 0.539(8) 0.638(7) 0.09(2) Uiso 1 1 d . . .
H13 H 0.925(8) 1.029(9) 0.734(7) 0.10(2) Uiso 1 1 d . . .
H14 H 1.123(7) 0.688(7) 0.476(7) 0.07(2) Uiso 1 1 d . . .
H15 H 1.061(5) 0.890(6) 0.413(5) 0.027(13) Uiso 1 1 d . . .

loop_
_atom_site_aniso_label
_atom_site_aniso_U_11
_atom_site_aniso_U_22
_atom_site_aniso_U_33
_atom_site_aniso_U_23
_atom_site_aniso_U_13
_atom_site_aniso_U_12
C1 0.032(3) 0.039(3) 0.041(3) 0.014(2) 0.014(2) 0.019(2)
C2 0.035(3) 0.035(3) 0.047(3) 0.001(2) 0.012(2) 0.016(2)
C3 0.036(3) 0.040(3) 0.081(5) 0.025(3) 0.021(3) 0.016(3)
C4 0.034(3) 0.077(5) 0.035(3) 0.011(3) 0.014(3) 0.024(3)
C5 0.037(3) 0.045(3) 0.058(4) 0.028(3) 0.018(3) 0.020(3)
C6 0.040(3) 0.062(4) 0.037(3) 0.021(3) 0.013(3) 0.029(3)
C7 0.036(3) 0.040(3) 0.040(3) 0.012(2) 0.013(2) 0.019(2)
C8 0.027(3) 0.035(3) 0.033(3) 0.012(2) 0.005(2) 0.009(2)
C9 0.073(5) 0.071(4) 0.069(4) 0.054(4) 0.042(4) 0.043(4)
C10 0.081(5) 0.056(4) 0.061(4) 0.042(3) 0.040(3) 0.037(3)
C11 0.074(4) 0.073(4) 0.077(4) 0.055(4) 0.042(4) 0.049(4)
C12 0.095(5) 0.053(4) 0.052(4) 0.033(3) 0.039(4) 0.038(4)
C13 0.047(3) 0.043(3) 0.043(3) 0.027(3) 0.010(2) 0.011(3)
C14 0.053(4) 0.046(3) 0.042(3) 0.027(3) 0.011(3) 0.011(3)
N1 0.046(3) 0.048(3) 0.039(2) 0.028(2) 0.015(2) 0.021(2)
O1 0.047(2) 0.057(2) 0.043(2) 0.0242(19) 0.0044(17) 0.0062(19)
O2 0.049(2) 0.056(2) 0.060(3) 0.035(2) 0.0030(19) 0.0032(19)
O3 0.057(2) 0.066(3) 0.055(2) 0.039(2) 0.0346(19) 0.042(2)
O4 0.060(3) 0.067(3) 0.056(2) 0.040(2) 0.033(2) 0.043(2)
Cu1 0.0316(4) 0.0396(4) 0.0353(3) 0.0235(3) 0.0143(2) 0.0172(3)

loop_
_atom_type_symbol
_atom_type_description
_atom_type_scat_dispersion_real
_atom_type_scat_dispersion_imag
_atom_type_scat_source
C C 0.0033 0.0016 'International Tables Vol C Tables 4.2.6.8 and 6.1.1.4'
H H 0.0000 0.0000 'International Tables Vol C Tables 4.2.6.8 and 6.1.1.4'
N N 0.0061 0.0033 'International Tables Vol C Tables 4.2.6.8 and 6.1.1.4'
O O 0.0106 0.0060 'International Tables Vol C Tables 4.2.6.8 and 6.1.1.4'
Cu Cu 0.3201 1.2651 'International Tables Vol C Tables 4.2.6.8 and 6.1.1.4'

loop_
_geom_angle_atom_site_label_1
_geom_angle_atom_site_label_2
_geom_angle_atom_site_label_3
_geom_angle
_geom_angle_site_symmetry_1
_geom_angle_site_symmetry_3
_geom_angle_publ_flag
O2 C1 O1 124.2(5) . . ?
O2 C1 C2 117.1(5) . . ?
O1 C1 C2 118.6(5) . . ?
C4 C2 C3 111.2(5) . . ?
C4 C2 C1 113.0(5) . . ?
C3 C2 C1 112.2(5) . . ?
C2 C3 C5 111.9(5) . . ?
C2 C4 C6 112.4(5) . . ?
C7 C5 C3 111.5(5) . . ?
C4 C6 C7 110.3(5) . . ?
C8 C7 C5 114.5(4) . . ?
C8 C7 C6 113.1(4) . . ?
C5 C7 C6 110.3(4) . . ?
O4 C8 O3 125.0(4) . . ?
O4 C8 C7 117.1(4) . . ?
O3 C8 C7 117.7(4) . . ?
N1 C9 C11 125.2(6) . . ?
N1 C10 C12 123.4(5) . . ?
C9 C11 C13 118.6(5) . . ?
C13 C12 C10 120.3(5) . . ?
C12 C13 C11 116.6(5) . . ?
C12 C13 C14 120.0(5) . . ?
C11 C13 C14 123.4(5) . . ?
C14 C14 C13 125.8(7) 2_776 . ?
C10 N1 C9 115.9(5) . . ?
C10 N1 Cu1 123.5(4) . . ?
C9 N1 Cu1 120.6(3) . . ?
C1 O1 Cu1 120.5(3) . . ?
C1 O2 Cu1 127.5(3) . 2_767 ?
C8 O3 Cu1 122.8(3) . 1_455 ?
C8 O4 Cu1 124.4(3) . 2_667 ?
O4 Cu1 O3 167.67(14) 2_667 1_655 ?
O4 Cu1 O2 90.02(18) 2_667 2_767 ?
O3 Cu1 O2 89.47(17) 1_655 2_767 ?
O4 Cu1 O1 88.63(17) 2_667 . ?
O3 Cu1 O1 89.17(17) 1_655 . ?
O2 Cu1 O1 167.32(14) 2_767 . ?
O4 Cu1 N1 94.58(15) 2_667 . ?
O3 Cu1 N1 97.75(15) 1_655 . ?
O2 Cu1 N1 92.21(16) 2_767 . ?
O1 Cu1 N1 100.47(15) . . ?
O4 Cu1 Cu1 83.26(10) 2_667 2_767 ?
O3 Cu1 Cu1 84.49(10) 1_655 2_767 ?
O2 Cu1 Cu1 80.96(11) 2_767 2_767 ?
O1 Cu1 Cu1 86.36(10) . 2_767 ?
N1 Cu1 Cu1 172.81(12) . 2_767 ?

loop_
_geom_bond_atom_site_label_1
_geom_bond_atom_site_label_2
_geom_bond_distance
_geom_bond_site_symmetry_2
_geom_bond_publ_flag
C1 O2 1.235(6) . ?
C1 O1 1.249(6) . ?
C1 C2 1.534(7) . ?
C2 C4 1.512(8) . ?
C2 C3 1.524(8) . ?
C3 C5 1.526(7) . ?
C4 C6 1.518(7) . ?
C5 C7 1.525(7) . ?
C6 C7 1.529(7) . ?
C7 C8 1.516(6) . ?
C8 O4 1.245(6) . ?
C8 O3 1.249(6) . ?
C9 N1 1.332(7) . ?
C9 C11 1.382(7) . ?
C10 N1 1.327(7) . ?
C10 C12 1.390(7) . ?
C11 C13 1.393(8) . ?
C12 C13 1.383(8) . ?
C13 C14 1.460(7) . ?
C14 C14 1.315(11) 2_776 ?
N1 Cu1 2.164(4) . ?
O1 Cu1 1.980(4) . ?
O2 Cu1 1.978(4) 2_767 ?
O3 Cu1 1.965(3) 1_455 ?
O4 Cu1 1.965(3) 2_667 ?
O5 O5 1.61(3) 2_666 ?
Cu1 O4 1.965(3) 2_667 ?
Cu1 O3 1.965(3) 1_655 ?
Cu1 O2 1.978(4) 2_767 ?
Cu1 Cu1 2.6316(10) 2_767 ?
